data_7230967
loop_
_publ_author_name
'Sun, Jing'
'Zhang, Yu'
'Yan, Chao-Guo'

_publ_section_title
;
 Tandem four-component reaction for efficient synthesis of
 dihydrothiophene with substituted amino acid ethyl esters
;
_journal_issue 40
_journal_name_full 'RSC Advances'
_journal_page_first 22498
_journal_paper_doi 10.1039/C8RA03605E
_journal_volume 8
_journal_year 2018
_chemical_formula_moiety 'C15 H16 N4 O4 S2'
_chemical_formula_sum 'C15 H16 N4 O4 S2'
_chemical_formula_weight 380.44
_space_group_crystal_system triclinic
_space_group_IT_number 2
_space_group_name_Hall '-P 1'
_space_group_name_H-M_alt 'P -1'
_symmetry_space_group_name_Hall '-P 1'
_symmetry_space_group_name_H-M 'P -1'
_atom_sites_solution_hydrogens geom
_audit_creation_method SHELXL-2014/7
_audit_update_record
;
2018-06-10 deposited with the CCDC.
2018-06-13 downloaded from the CCDC.
;
_cell_angle_alpha 92.588(4)
_cell_angle_beta 103.511(3)
_cell_angle_gamma 103.084(3)
_cell_formula_units_Z 2
_cell_length_a 8.2173(8)
_cell_length_b 8.3786(9)
_cell_length_c 14.5475(15)
_cell_measurement_reflns_used 6719
_cell_measurement_temperature 296(2)
_cell_measurement_theta_max 27.45
_cell_measurement_theta_min 2.51
_cell_volume 943.49(17)
_computing_cell_refinement 'Bruker SAINT'
_computing_data_collection 'Bruker APEX2'
_computing_data_reduction 'Bruker SAINT'
_computing_molecular_graphics 'Bruker SHELXTL'
_computing_publication_material 'Bruker SHELXTL'
_computing_structure_refinement 'SHELXL-2014/7 (Sheldrick, 2014)'
_computing_structure_solution 'SHELXS-97 (Sheldrick 2008)'
_diffrn_ambient_temperature 296(2)
_diffrn_measured_fraction_theta_full 0.995
_diffrn_measured_fraction_theta_max 0.995
_diffrn_measurement_device_type 'CCD area detector'
_diffrn_measurement_method 'phi and omega scans'
_diffrn_radiation_source 'fine-focus sealed tube'
_diffrn_radiation_type MoK\a
_diffrn_radiation_wavelength 0.71073
_diffrn_reflns_av_R_equivalents 0.0338
_diffrn_reflns_av_unetI/netI 0.0374
_diffrn_reflns_Laue_measured_fraction_full 0.995
_diffrn_reflns_Laue_measured_fraction_max 0.995
_diffrn_reflns_limit_h_max 10
_diffrn_reflns_limit_h_min -10
_diffrn_reflns_limit_k_max 10
_diffrn_reflns_limit_k_min -10
_diffrn_reflns_limit_l_max 18
_diffrn_reflns_limit_l_min -18
_diffrn_reflns_number 14655
_diffrn_reflns_point_group_measured_fraction_full 0.995
_diffrn_reflns_point_group_measured_fraction_max 0.995
_diffrn_reflns_theta_full 25.242
_diffrn_reflns_theta_max 27.547
_diffrn_reflns_theta_min 2.509
_exptl_absorpt_coefficient_mu 0.308
_exptl_absorpt_correction_T_max 0.949
_exptl_absorpt_correction_T_min 0.926
_exptl_absorpt_correction_type multi-scan
_exptl_absorpt_process_details sadabs
_exptl_crystal_colour yellow
_exptl_crystal_density_diffrn 1.339
_exptl_crystal_description block
_exptl_crystal_F_000 396
_exptl_crystal_size_max 0.250
_exptl_crystal_size_mid 0.220
_exptl_crystal_size_min 0.170
_refine_diff_density_max 0.864
_refine_diff_density_min -0.620
_refine_diff_density_rms 0.082
_refine_ls_extinction_method none
_refine_ls_goodness_of_fit_ref 1.056
_refine_ls_hydrogen_treatment constr
_refine_ls_matrix_type full
_refine_ls_number_parameters 221
_refine_ls_number_reflns 4334
_refine_ls_number_restraints 80
_refine_ls_restrained_S_all 1.092
_refine_ls_R_factor_all 0.0927
_refine_ls_R_factor_gt 0.0702
_refine_ls_shift/su_max 0.000
_refine_ls_shift/su_mean 0.000
_refine_ls_structure_factor_coef Fsqd
_refine_ls_weighting_details 'w=1/[\s^2^(Fo^2^)+(0.1287P)^2^+0.7299P] where P=(Fo^2^+2Fc^2^)/3'
_refine_ls_weighting_scheme calc
_refine_ls_wR_factor_gt 0.2050
_refine_ls_wR_factor_ref 0.2222
_reflns_Friedel_coverage 0.000
_reflns_number_gt 3297
_reflns_number_total 4334
_reflns_threshold_expression 'I > 2\s(I)'
_cod_data_source_file c8ra03605e2.cif
_cod_data_source_block 1b_CCDC1
_cod_database_code 7230967
_shelx_shelxl_version_number 2014/7
_shelx_space_group_comment
; 
The symmetry employed for this shelxl refinement is uniquely defined 
by the following loop, which should always be used as a source of 
symmetry information in preference to the above space-group names. 
They are only intended as comments. 
;
_shelx_estimated_absorpt_t_min 0.927
_shelx_estimated_absorpt_t_max 0.949

loop_
_space_group_symop_operation_xyz
'x, y, z'
'-x, -y, -z'

loop_
_atom_site_label
_atom_site_type_symbol
_atom_site_fract_x
_atom_site_fract_y
_atom_site_fract_z
_atom_site_U_iso_or_equiv
_atom_site_adp_type
_atom_site_occupancy
_atom_site_site_symmetry_order
_atom_site_calc_flag
_atom_site_refinement_flags_posn
_atom_site_refinement_flags_adp
C1 C -0.1462(6) 0.0293(7) -0.4179(3) 0.0771(12) Uani 1 1 d . U
H1 H -0.1885 0.0359 -0.4824 0.092 Uiso 1 1 calc R U
C2 C -0.1027(7) -0.1017(7) -0.3839(3) 0.0818(13) Uani 1 1 d . U
H2 H -0.1107 -0.1952 -0.4234 0.098 Uiso 1 1 calc R U
C3 C -0.0408(5) -0.0925(5) -0.2804(2) 0.050 Uani 1 1 d . U
H3 H -0.0077 -0.1744 -0.2447 0.060 Uiso 1 1 calc R U
C4 C -0.0426(4) 0.0744(4) -0.2451(2) 0.0393(6) Uani 1 1 d . U
C5 C 0.2108(3) 0.2081(3) -0.10659(18) 0.0309(6) Uani 1 1 d . .
H5 H 0.2680 0.1468 -0.1427 0.037 Uiso 1 1 calc R U
C6 C 0.0126(3) 0.1464(3) -0.14264(19) 0.0323(6) Uani 1 1 d . .
H6 H -0.0285 0.0617 -0.1035 0.039 Uiso 1 1 calc R U
C7 C -0.0563(3) 0.2940(4) -0.12620(19) 0.0340(6) Uani 1 1 d . .
C8 C -0.2278(4) 0.2788(4) -0.1213(2) 0.0398(7) Uani 1 1 d . .
C9 C 0.0562(3) 0.4428(4) -0.11984(19) 0.0344(6) Uani 1 1 d . .
C10 C 0.2711(3) 0.1935(3) -0.00076(19) 0.0318(6) Uani 1 1 d . .
C11 C 0.5303(4) 0.1628(3) 0.1189(2) 0.0382(6) Uani 1 1 d . .
C12 C 0.5288(6) 0.1247(5) 0.2828(3) 0.0632(10) Uani 1 1 d . U
H12A H 0.6144 0.0636 0.2788 0.076 Uiso 1 1 calc R U
H12B H 0.4421 0.0552 0.3084 0.076 Uiso 1 1 calc R U
C13 C 0.6128(8) 0.2700(7) 0.3507(3) 0.0901(14) Uani 1 1 d . U
C14 C 0.6646(13) 0.5597(9) 0.3882(5) 0.150(3) Uani 1 1 d . U
H14A H 0.6688 0.5401 0.4538 0.180 Uiso 1 1 calc R U
H14B H 0.7819 0.5960 0.3819 0.180 Uiso 1 1 calc R U
C15 C 0.5755(15) 0.6773(10) 0.3624(6) 0.171(4) Uani 1 1 d . U
H15A H 0.5806 0.7026 0.2993 0.256 Uiso 1 1 calc R U
H15B H 0.6262 0.7752 0.4060 0.256 Uiso 1 1 calc R U
H15C H 0.4573 0.6366 0.3640 0.256 Uiso 1 1 calc R U
N1 N -0.3679(4) 0.2620(5) -0.1166(2) 0.0604(8) Uani 1 1 d . .
N2 N 0.0299(4) 0.5938(3) -0.1124(2) 0.0485(7) Uani 1 1 d . .
H2A H -0.0707 0.6061 -0.1110 0.058 Uiso 1 1 calc R U
H2B H 0.1134 0.6787 -0.1089 0.058 Uiso 1 1 calc R U
N3 N 0.4379(3) 0.1843(3) 0.02835(17) 0.0366(5) Uani 1 1 d . .
H3A H 0.4946 0.1930 -0.0147 0.044 Uiso 1 1 calc R U
N4 N 0.4468(4) 0.1510(4) 0.18748(19) 0.0474(7) Uani 1 1 d . .
H4 H 0.3416 0.1592 0.1747 0.057 Uiso 1 1 calc R U
O1 O 0.1766(3) 0.1887(3) 0.05304(14) 0.0445(5) Uani 1 1 d . .
O2 O 0.6793(3) 0.1533(3) 0.12943(18) 0.0544(6) Uani 1 1 d . .
O3 O 0.7050(10) 0.2646(7) 0.4244(3) 0.198(3) Uani 1 1 d . U
O4 O 0.5712(7) 0.4037(5) 0.3230(3) 0.1108(13) Uani 1 1 d . U
S1 S -0.11828(16) 0.18257(15) -0.33441(7) 0.0718(4) Uani 1 1 d . U
S2 S 0.26395(8) 0.42626(9) -0.12469(5) 0.0382(2) Uani 1 1 d . .

loop_
_atom_site_aniso_label
_atom_site_aniso_U_11
_atom_site_aniso_U_22
_atom_site_aniso_U_33
_atom_site_aniso_U_23
_atom_site_aniso_U_13
_atom_site_aniso_U_12
C1 0.089(3) 0.101(3) 0.0360(16) 0.0051(17) 0.0003(18) 0.028(2)
C2 0.101(3) 0.087(3) 0.0491(19) -0.0198(19) -0.004(2) 0.033(2)
C3 0.058 0.057 0.029 -0.011 -0.010 0.025
C4 0.0351(14) 0.0452(16) 0.0352(13) 0.0046(12) 0.0043(11) 0.0098(12)
C5 0.0268(12) 0.0329(14) 0.0339(13) 0.0054(11) 0.0079(10) 0.0085(10)
C6 0.0273(12) 0.0337(14) 0.0339(13) 0.0046(11) 0.0070(10) 0.0038(10)
C7 0.0258(12) 0.0413(15) 0.0360(13) 0.0069(12) 0.0093(10) 0.0083(11)
C8 0.0321(15) 0.0504(18) 0.0378(14) 0.0034(13) 0.0109(11) 0.0102(12)
C9 0.0332(14) 0.0394(16) 0.0335(13) 0.0052(11) 0.0106(11) 0.0124(11)
C10 0.0303(13) 0.0279(13) 0.0372(13) 0.0036(11) 0.0074(10) 0.0083(10)
C11 0.0339(14) 0.0272(14) 0.0472(16) 0.0044(12) -0.0006(12) 0.0056(11)
C12 0.070(2) 0.071(2) 0.0445(18) 0.0175(16) 0.0011(16) 0.0199(19)
C13 0.124(4) 0.082(3) 0.047(2) 0.0115(19) 0.000(2) 0.011(3)
C14 0.224(7) 0.096(4) 0.093(4) -0.013(3) -0.014(4) 0.027(4)
C15 0.283(11) 0.105(5) 0.102(5) -0.018(4) -0.015(6) 0.073(6)
N1 0.0335(14) 0.084(2) 0.0666(19) 0.0035(17) 0.0215(13) 0.0122(14)
N2 0.0434(14) 0.0407(15) 0.0664(18) 0.0086(13) 0.0164(13) 0.0174(12)
N3 0.0281(11) 0.0410(14) 0.0404(12) 0.0048(10) 0.0073(9) 0.0092(10)
N4 0.0441(15) 0.0529(17) 0.0411(14) 0.0106(12) 0.0004(11) 0.0131(12)
O1 0.0361(11) 0.0624(15) 0.0412(11) 0.0130(10) 0.0141(9) 0.0186(10)
O2 0.0345(12) 0.0586(15) 0.0655(15) 0.0160(12) -0.0010(10) 0.0140(10)
O3 0.291(8) 0.140(4) 0.081(3) 0.008(3) -0.084(4) 0.022(4)
O4 0.178(4) 0.075(2) 0.065(2) -0.0006(16) 0.009(2) 0.023(2)
S1 0.0877(8) 0.0727(7) 0.0512(6) 0.0149(5) 0.0046(5) 0.0234(6)
S2 0.0282(4) 0.0363(4) 0.0522(4) 0.0124(3) 0.0144(3) 0.0063(3)

loop_
_atom_type_symbol
_atom_type_description
_atom_type_scat_dispersion_real
_atom_type_scat_dispersion_imag
_atom_type_scat_source
C C 0.0033 0.0016 'International Tables Vol C Tables 4.2.6.8 and 6.1.1.4'
H H 0.0000 0.0000 'International Tables Vol C Tables 4.2.6.8 and 6.1.1.4'
N N 0.0061 0.0033 'International Tables Vol C Tables 4.2.6.8 and 6.1.1.4'
O O 0.0106 0.0060 'International Tables Vol C Tables 4.2.6.8 and 6.1.1.4'
S S 0.1246 0.1234 'International Tables Vol C Tables 4.2.6.8 and 6.1.1.4'

loop_
_geom_angle_atom_site_label_1
_geom_angle_atom_site_label_2
_geom_angle_atom_site_label_3
_geom_angle
C2 C1 S1 113.5(3)
C2 C1 H1 123.2
S1 C1 H1 123.2
C1 C2 C3 116.2(4)
C1 C2 H2 121.9
C3 C2 H2 121.9
C2 C3 C4 105.0(3)
C2 C3 H3 127.5
C4 C3 H3 127.5
C3 C4 C6 125.9(3)
C3 C4 S1 112.2(2)
C6 C4 S1 121.9(2)
C10 C5 C6 111.4(2)
C10 C5 S2 108.03(18)
C6 C5 S2 106.54(18)
C10 C5 H5 110.3
C6 C5 H5 110.3
S2 C5 H5 110.3
C7 C6 C4 112.8(2)
C7 C6 C5 105.0(2)
C4 C6 C5 112.3(2)
C7 C6 H6 108.9
C4 C6 H6 108.9
C5 C6 H6 108.9
C9 C7 C8 122.3(3)
C9 C7 C6 115.6(2)
C8 C7 C6 122.1(3)
N1 C8 C7 178.1(4)
N2 C9 C7 129.5(3)
N2 C9 S2 117.6(2)
C7 C9 S2 112.9(2)
O1 C10 N3 122.9(3)
O1 C10 C5 122.7(2)
N3 C10 C5 114.4(2)
O2 C11 N4 124.6(3)
O2 C11 N3 118.4(3)
N4 C11 N3 117.1(3)
N4 C12 C13 117.4(4)
N4 C12 H12A 107.9
C13 C12 H12A 107.9
N4 C12 H12B 107.9
C13 C12 H12B 107.9
H12A C12 H12B 107.2
O3 C13 O4 123.4(6)
O3 C13 C12 122.7(5)
O4 C13 C12 113.9(4)
C15 C14 O4 107.6(7)
C15 C14 H14A 110.2
O4 C14 H14A 110.2
C15 C14 H14B 110.2
O4 C14 H14B 110.2
H14A C14 H14B 108.5
C14 C15 H15A 109.5
C14 C15 H15B 109.5
H15A C15 H15B 109.5
C14 C15 H15C 109.5
H15A C15 H15C 109.5
H15B C15 H15C 109.5
C9 N2 H2A 120.0
C9 N2 H2B 120.0
H2A N2 H2B 120.0
C10 N3 C11 128.8(3)
C10 N3 H3A 115.6
C11 N3 H3A 115.6
C11 N4 C12 121.5(3)
C11 N4 H4 119.2
C12 N4 H4 119.2
C13 O4 C14 115.7(5)
C1 S1 C4 93.0(2)
C9 S2 C5 91.15(12)

loop_
_geom_bond_atom_site_label_1
_geom_bond_atom_site_label_2
_geom_bond_distance
C1 C2 1.312(7)
C1 S1 1.665(5)
C1 H1 0.9300
C2 C3 1.465(5)
C2 H2 0.9300
C3 C4 1.472(5)
C3 H3 0.9300
C4 C6 1.507(4)
C4 S1 1.697(3)
C5 C10 1.523(4)
C5 C6 1.546(3)
C5 S2 1.826(3)
C5 H5 0.9800
C6 C7 1.504(4)
C6 H6 0.9800
C7 C9 1.358(4)
C7 C8 1.405(4)
C8 N1 1.147(4)
C9 N2 1.335(4)
C9 S2 1.761(3)
C10 O1 1.220(3)
C10 N3 1.358(3)
C11 O2 1.219(4)
C11 N4 1.332(4)
C11 N3 1.400(4)
C12 N4 1.443(4)
C12 C13 1.458(7)
C12 H12A 0.9700
C12 H12B 0.9700
C13 O3 1.169(6)
C13 O4 1.297(6)
C14 C15 1.370(11)
C14 O4 1.513(8)
C14 H14A 0.9700
C14 H14B 0.9700
C15 H15A 0.9600
C15 H15B 0.9600
C15 H15C 0.9600
N2 H2A 0.8600
N2 H2B 0.8600
N3 H3A 0.8600
N4 H4 0.8600

loop_
_geom_hbond_atom_site_label_D
_geom_hbond_atom_site_label_H
_geom_hbond_atom_site_label_A
_geom_hbond_distance_DH
_geom_hbond_distance_HA
_geom_hbond_distance_DA
_geom_hbond_angle_DHA
_geom_hbond_site_symmetry_A
N2 H2A O1 0.86 2.31 2.981(3) 135.6 2_565
N2 H2B O2 0.86 2.04 2.880(4) 165.3 2_665
N3 H3A N1 0.86 2.09 2.940(4) 168.9 1_655
N4 H4 O1 0.86 2.02 2.683(3) 132.6 .
